data_4113550
loop_
_publ_author_name
'Chutian Shu'
'Lanny S. Liebeskind'

_publ_section_title
;
 Enantiocontrolled Synthesis of 2,6-Disubstituted Piperidines by
 Desymmetrization of meso-\h-(3,4,5)-Dihydropyridinylmolybdenum Complexes.
 Application to the Total Synthesis of (-)-Dihydropinidine and
 (-)-Andrachcinidine
;
_journal_name_full 'Journal of the American Chemical Society'
_journal_page_first 2878
_journal_page_last 2879
_journal_paper_doi 10.1021/ja029537y
_journal_volume 125
_journal_year 2003
_chemical_formula_sum 'C31 H45 N O5'
_chemical_formula_weight 511.68
_chemical_name_systematic
; 
 ? 
;
_space_group_IT_number 19
_symmetry_cell_setting orthorhombic
_symmetry_space_group_name_Hall 'P 2ac 2ab'
_symmetry_space_group_name_H-M 'P 21 21 21'
_atom_sites_solution_hydrogens geom
_atom_sites_solution_primary direct
_atom_sites_solution_secondary difmap
_audit_creation_method SHELXL-97
_cell_angle_alpha 90.00
_cell_angle_beta 90.00
_cell_angle_gamma 90.00
_cell_formula_units_Z 4
_cell_length_a 8.3482(5)
_cell_length_b 8.6750(5)
_cell_length_c 40.331(2)
_cell_measurement_reflns_used 8330
_cell_measurement_temperature 100(2)
_cell_measurement_theta_max 32.33
_cell_measurement_theta_min 2.40
_cell_volume 2920.8(3)
_computing_cell_refinement 'Bruker SMART'
_computing_data_collection 'Bruker SMART'
_computing_data_reduction 'Bruker SAINT'
_computing_molecular_graphics 'Bruker SHELXTL'
_computing_publication_material 'Bruker SHELXTL'
_computing_structure_refinement 'SHELXL-97 (Sheldrick, 1997)'
_computing_structure_solution 'SHELXS-97 (Sheldrick, 1990)'
_diffrn_ambient_temperature 100(2)
_diffrn_measured_fraction_theta_full 0.963
_diffrn_measured_fraction_theta_max 0.963
_diffrn_measurement_device_type 'CCD area detector'
_diffrn_measurement_method 'phi and omega scans'
_diffrn_radiation_monochromator graphite
_diffrn_radiation_source 'fine-focus sealed tube'
_diffrn_radiation_type MoK\a
_diffrn_radiation_wavelength 0.71073
_diffrn_reflns_av_R_equivalents 0.0332
_diffrn_reflns_av_sigmaI/netI 0.0307
_diffrn_reflns_limit_h_max 12
_diffrn_reflns_limit_h_min -12
_diffrn_reflns_limit_k_max 13
_diffrn_reflns_limit_k_min -13
_diffrn_reflns_limit_l_max 60
_diffrn_reflns_limit_l_min -61
_diffrn_reflns_number 51997
_diffrn_reflns_theta_full 33.09
_diffrn_reflns_theta_max 33.09
_diffrn_reflns_theta_min 2.02
_exptl_absorpt_coefficient_mu 0.078
_exptl_absorpt_correction_T_max 1.0
_exptl_absorpt_correction_T_min 0.941454
_exptl_absorpt_correction_type 'multi-scan SADABS and face-indexing'
_exptl_crystal_colour colorless
_exptl_crystal_density_diffrn 1.164
_exptl_crystal_density_meas 0
_exptl_crystal_description Rod
_exptl_crystal_F_000 1112
_exptl_crystal_size_max 0.49
_exptl_crystal_size_mid 0.35
_exptl_crystal_size_min 0.33
_refine_diff_density_max 0.449
_refine_diff_density_min -0.170
_refine_diff_density_rms 0.063
_refine_ls_abs_structure_details 'Flack H D (1983), Acta Cryst. A39, 876-881'
_refine_ls_abs_structure_Flack 0.6(6)
_refine_ls_extinction_method none
_refine_ls_goodness_of_fit_ref 1.112
_refine_ls_hydrogen_treatment mixed
_refine_ls_matrix_type full
_refine_ls_number_parameters 340
_refine_ls_number_reflns 10477
_refine_ls_number_restraints 0
_refine_ls_restrained_S_all 1.112
_refine_ls_R_factor_all 0.0535
_refine_ls_R_factor_gt 0.0487
_refine_ls_shift/su_max 0.003
_refine_ls_shift/su_mean 0.000
_refine_ls_structure_factor_coef Fsqd
_refine_ls_weighting_details 'calc w=1/[\s^2^(Fo^2^)+(0.0718P)^2^+0.1996P] where P=(Fo^2^+2Fc^2^)/3'
_refine_ls_weighting_scheme calc
_refine_ls_wR_factor_gt 0.1176
_refine_ls_wR_factor_ref 0.1202
_reflns_number_gt 9624
_reflns_number_total 10477
_reflns_threshold_expression >2sigma(I)
_cod_data_source_file ja029537ysi20030123_053555.cif
_cod_data_source_block cs462fs
_cod_database_code 4113550

loop_
_symmetry_equiv_pos_as_xyz
'x, y, z'
'-x+1/2, -y, z+1/2'
'-x, y+1/2, -z+1/2'
'x+1/2, -y+1/2, -z'

loop_
_atom_site_label
_atom_site_type_symbol
_atom_site_fract_x
_atom_site_fract_y
_atom_site_fract_z
_atom_site_U_iso_or_equiv
_atom_site_adp_type
_atom_site_occupancy
_atom_site_symmetry_multiplicity
_atom_site_calc_flag
_atom_site_refinement_flags
C1 C 0.42028(13) 0.57452(13) 0.11553(3) 0.01750(19) Uani 1 1 d .
C2 C 0.21997(13) 0.56582(12) 0.07298(3) 0.01630(18) Uani 1 1 d .
H2 H 0.2712 0.6675 0.0681 0.020 Uiso 1 1 calc R
C3 C 0.04923(14) 0.59245(14) 0.08532(3) 0.0223(2) Uani 1 1 d .
H3A H 0.0518 0.6574 0.1055 0.027 Uiso 1 1 calc R
H3B H -0.0001 0.4924 0.0912 0.027 Uiso 1 1 calc R
C4 C -0.05208(15) 0.67176(14) 0.05864(3) 0.0251(2) Uani 1 1 d .
H4A H -0.1639 0.6823 0.0665 0.030 Uiso 1 1 calc R
H4B H -0.0093 0.7762 0.0542 0.030 Uiso 1 1 calc R
C5 C -0.04844(13) 0.57656(14) 0.02682(3) 0.0216(2) Uani 1 1 d .
H5A H -0.1086 0.6315 0.0093 0.026 Uiso 1 1 calc R
H5B H -0.1021 0.4764 0.0308 0.026 Uiso 1 1 calc R
C6 C 0.12295(13) 0.54778(14) 0.01499(3) 0.0197(2) Uani 1 1 d .
H6A H 0.1739 0.6475 0.0094 0.024 Uiso 1 1 calc R
H6B H 0.1205 0.4840 -0.0054 0.024 Uiso 1 1 calc R
C7 C 0.22385(12) 0.46514(12) 0.04175(2) 0.01453(17) Uani 1 1 d .
H7 H 0.1676 0.3666 0.0472 0.017 Uiso 1 1 calc R
C8 C 0.39660(12) 0.42182(12) 0.02979(3) 0.01626(18) Uani 1 1 d .
C9 C 0.50447(13) 0.56464(13) 0.02793(3) 0.0215(2) Uani 1 1 d .
H9A H 0.5205 0.6063 0.0503 0.032 Uiso 1 1 calc R
H9B H 0.4535 0.6429 0.0139 0.032 Uiso 1 1 calc R
H9C H 0.6082 0.5360 0.0184 0.032 Uiso 1 1 calc R
C10 C 0.38980(15) 0.35321(16) -0.00564(3) 0.0244(2) Uani 1 1 d .
H10A H 0.3615 0.4345 -0.0215 0.037 Uiso 1 1 calc R
H10B H 0.3089 0.2715 -0.0064 0.037 Uiso 1 1 calc R
H10C H 0.4947 0.3103 -0.0114 0.037 Uiso 1 1 calc R
C11 C 0.46811(13) 0.29569(12) 0.05210(3) 0.01665(18) Uani 1 1 d .
C12 C 0.61549(13) 0.31148(14) 0.06821(3) 0.0200(2) Uani 1 1 d .
H12 H 0.6722 0.4061 0.0666 0.024 Uiso 1 1 calc R
C13 C 0.68084(15) 0.18994(16) 0.08668(3) 0.0252(2) Uani 1 1 d .
H13 H 0.7812 0.2032 0.0974 0.030 Uiso 1 1 calc R
C14 C 0.60073(17) 0.05082(15) 0.08942(3) 0.0284(3) Uani 1 1 d .
H14 H 0.6457 -0.0315 0.1019 0.034 Uiso 1 1 calc R
C15 C 0.45329(17) 0.03314(14) 0.07369(3) 0.0271(2) Uani 1 1 d .
H15 H 0.3966 -0.0614 0.0756 0.033 Uiso 1 1 calc R
C16 C 0.38887(15) 0.15384(13) 0.05522(3) 0.0215(2) Uani 1 1 d .
H16 H 0.2887 0.1397 0.0445 0.026 Uiso 1 1 calc R
C17 C 0.61150(13) 0.57442(15) 0.16040(3) 0.0202(2) Uani 1 1 d .
H17 H 0.6497 0.6650 0.1473 0.024 Uiso 1 1 calc R
C18 C 0.75575(14) 0.46888(16) 0.16644(3) 0.0260(2) Uani 1 1 d .
H18A H 0.8231 0.4664 0.1462 0.031 Uiso 1 1 calc R
H18B H 0.8212 0.5116 0.1847 0.031 Uiso 1 1 calc R
C19 C 0.70589(14) 0.30782(17) 0.17508(3) 0.0259(2) Uani 1 1 d .
H19 H 0.7803 0.2433 0.1863 0.031 Uiso 1 1 calc R
C20 C 0.56233(14) 0.25127(15) 0.16777(3) 0.0217(2) Uani 1 1 d .
H20 H 0.5396 0.1483 0.1743 0.026 Uiso 1 1 calc R
C21 C 0.43314(12) 0.33925(12) 0.14989(3) 0.01618(18) Uani 1 1 d .
H21 H 0.4075 0.2818 0.1291 0.019 Uiso 1 1 calc R
C22 C 0.27788(13) 0.34906(13) 0.17064(3) 0.01755(18) Uani 1 1 d .
H22A H 0.3036 0.3932 0.1926 0.021 Uiso 1 1 calc R
H22B H 0.2020 0.4199 0.1595 0.021 Uiso 1 1 calc R
C23 C 0.19709(13) 0.19309(14) 0.17543(3) 0.0199(2) Uani 1 1 d .
H23 H 0.2778 0.1161 0.1833 0.024 Uiso 1 1 calc R
C24 C 0.09177(14) 0.14404(14) 0.23028(3) 0.0217(2) Uani 1 1 d .
C25 C -0.05056(17) 0.1697(2) 0.25226(3) 0.0356(3) Uani 1 1 d .
H25A H -0.1352 0.0963 0.2464 0.053 Uiso 1 1 calc R
H25B H -0.0902 0.2751 0.2493 0.053 Uiso 1 1 calc R
H25C H -0.0193 0.1543 0.2755 0.053 Uiso 1 1 calc R
C26 C 0.11498(16) 0.13269(16) 0.14416(3) 0.0264(2) Uani 1 1 d .
H26A H 0.0362 0.2104 0.1366 0.032 Uiso 1 1 calc R
H26B H 0.1965 0.1215 0.1265 0.032 Uiso 1 1 calc R
C27 C 0.02902(18) -0.02140(17) 0.14842(4) 0.0330(3) Uani 1 1 d .
H27A H -0.0607 -0.0077 0.1642 0.040 Uiso 1 1 calc R
H27B H -0.0171 -0.0526 0.1268 0.040 Uiso 1 1 calc R
C28 C 0.1368(2) -0.14988(17) 0.16094(4) 0.0376(3) Uani 1 1 d .
H28A H 0.2289 -0.1611 0.1460 0.056 Uiso 1 1 calc R
H28B H 0.0765 -0.2468 0.1616 0.056 Uiso 1 1 calc R
H28C H 0.1747 -0.1247 0.1833 0.056 Uiso 1 1 calc R
C29 C 0.53870(14) 0.63612(14) 0.19279(3) 0.0213(2) Uani 1 1 d .
H29A H 0.4263 0.6667 0.1885 0.026 Uiso 1 1 calc R
H29B H 0.5372 0.5518 0.2093 0.026 Uiso 1 1 calc R
C30 C 0.62708(16) 0.77222(15) 0.20738(3) 0.0256(2) Uani 1 1 d .
C31 C 0.54845(18) 0.84955(18) 0.23646(4) 0.0335(3) Uani 1 1 d .
H31A H 0.6175 0.9327 0.2446 0.050 Uiso 1 1 calc R
H31B H 0.5314 0.7739 0.2542 0.050 Uiso 1 1 calc R
H31C H 0.4451 0.8925 0.2296 0.050 Uiso 1 1 calc R
N1 N 0.49077(11) 0.49332(11) 0.14033(2) 0.01744(17) Uani 1 1 d .
O1 O 0.30719(9) 0.49003(9) 0.099586(19) 0.01622(14) Uani 1 1 d .
O2 O 0.45467(12) 0.70660(10) 0.10814(2) 0.02566(18) Uani 1 1 d .
O3 O 0.07299(10) 0.21325(11) 0.20075(2) 0.02293(17) Uani 1 1 d .
O4 O 0.20803(13) 0.06953(13) 0.23789(2) 0.0336(2) Uani 1 1 d .
O5 O 0.75365(14) 0.81754(14) 0.19636(3) 0.0392(3) Uani 1 1 d .

loop_
_atom_site_aniso_label
_atom_site_aniso_U_11
_atom_site_aniso_U_22
_atom_site_aniso_U_33
_atom_site_aniso_U_23
_atom_site_aniso_U_13
_atom_site_aniso_U_12
C1 0.0166(4) 0.0200(4) 0.0159(4) -0.0014(3) -0.0006(3) -0.0022(4)
C2 0.0152(4) 0.0161(4) 0.0176(4) 0.0016(3) -0.0029(3) 0.0015(4)
C3 0.0182(5) 0.0263(5) 0.0223(5) -0.0026(4) 0.0004(4) 0.0049(4)
C4 0.0180(5) 0.0231(5) 0.0343(6) 0.0000(4) -0.0032(4) 0.0056(4)
C5 0.0138(4) 0.0230(5) 0.0280(5) 0.0055(4) -0.0044(4) -0.0010(4)
C6 0.0146(4) 0.0238(5) 0.0206(5) 0.0064(4) -0.0039(4) -0.0005(4)
C7 0.0120(4) 0.0162(4) 0.0154(4) 0.0019(3) -0.0013(3) -0.0014(3)
C8 0.0129(4) 0.0196(4) 0.0162(4) 0.0030(3) 0.0000(3) -0.0005(4)
C9 0.0148(4) 0.0234(5) 0.0264(5) 0.0087(4) 0.0002(4) -0.0027(4)
C10 0.0224(5) 0.0339(6) 0.0169(5) -0.0011(4) 0.0005(4) 0.0034(5)
C11 0.0161(4) 0.0184(4) 0.0154(4) 0.0011(3) 0.0017(3) 0.0023(4)
C12 0.0150(4) 0.0254(5) 0.0195(5) 0.0032(4) 0.0016(4) 0.0023(4)
C13 0.0208(5) 0.0346(6) 0.0202(5) 0.0037(4) 0.0005(4) 0.0103(5)
C14 0.0327(6) 0.0272(6) 0.0254(5) 0.0056(4) 0.0029(5) 0.0126(5)
C15 0.0353(6) 0.0184(5) 0.0276(5) 0.0037(4) 0.0037(5) 0.0030(5)
C16 0.0232(5) 0.0190(5) 0.0223(5) 0.0003(4) 0.0011(4) 0.0005(4)
C17 0.0157(4) 0.0292(5) 0.0155(4) -0.0012(4) -0.0014(3) -0.0060(4)
C18 0.0138(5) 0.0387(7) 0.0256(5) -0.0042(5) -0.0020(4) -0.0019(5)
C19 0.0168(5) 0.0382(7) 0.0226(5) 0.0015(5) -0.0022(4) 0.0072(5)
C20 0.0172(5) 0.0271(5) 0.0207(5) 0.0054(4) 0.0002(4) 0.0042(4)
C21 0.0130(4) 0.0192(4) 0.0164(4) 0.0022(3) -0.0004(3) -0.0002(4)
C22 0.0140(4) 0.0208(5) 0.0179(4) 0.0009(4) 0.0000(3) 0.0000(4)
C23 0.0155(4) 0.0222(5) 0.0220(5) 0.0024(4) 0.0033(4) 0.0001(4)
C24 0.0198(5) 0.0253(5) 0.0199(5) 0.0011(4) -0.0010(4) -0.0024(4)
C25 0.0261(6) 0.0548(9) 0.0258(6) 0.0081(6) 0.0079(5) 0.0031(6)
C26 0.0234(5) 0.0291(6) 0.0267(5) 0.0001(5) -0.0007(4) -0.0055(5)
C27 0.0291(6) 0.0297(6) 0.0402(7) -0.0050(5) 0.0042(5) -0.0083(5)
C28 0.0539(9) 0.0246(6) 0.0342(7) -0.0047(5) 0.0056(6) -0.0041(6)
C29 0.0189(5) 0.0262(5) 0.0189(5) -0.0038(4) -0.0010(4) -0.0046(4)
C30 0.0253(6) 0.0289(6) 0.0226(5) -0.0031(4) -0.0043(4) -0.0022(5)
C31 0.0331(7) 0.0373(7) 0.0299(6) -0.0119(5) -0.0035(5) 0.0004(6)
N1 0.0159(4) 0.0214(4) 0.0151(4) 0.0007(3) -0.0023(3) -0.0045(3)
O1 0.0163(3) 0.0164(3) 0.0159(3) 0.0011(3) -0.0037(3) -0.0011(3)
O2 0.0298(4) 0.0200(4) 0.0272(4) 0.0039(3) -0.0085(3) -0.0078(3)
O3 0.0156(3) 0.0299(4) 0.0233(4) 0.0081(3) 0.0042(3) 0.0028(3)
O4 0.0326(5) 0.0439(6) 0.0242(4) 0.0029(4) -0.0036(4) 0.0134(5)
O5 0.0372(6) 0.0457(6) 0.0347(5) -0.0071(4) 0.0039(4) -0.0193(5)

loop_
_atom_type_symbol
_atom_type_description
_atom_type_scat_dispersion_real
_atom_type_scat_dispersion_imag
_atom_type_scat_source
C C 0.0033 0.0016 'International Tables Vol C Tables 4.2.6.8 and 6.1.1.4'
H H 0.0000 0.0000 'International Tables Vol C Tables 4.2.6.8 and 6.1.1.4'
N N 0.0061 0.0033 'International Tables Vol C Tables 4.2.6.8 and 6.1.1.4'
O O 0.0106 0.0060 'International Tables Vol C Tables 4.2.6.8 and 6.1.1.4'

loop_
_geom_angle_atom_site_label_1
_geom_angle_atom_site_label_2
_geom_angle_atom_site_label_3
_geom_angle
O2 C1 O1 123.76(10)
O2 C1 N1 124.49(10)
O1 C1 N1 111.75(9)
O1 C2 C3 107.16(8)
O1 C2 C7 109.76(8)
C3 C2 C7 111.94(9)
C2 C3 C4 110.75(10)
C5 C4 C3 109.66(9)
C4 C5 C6 111.67(9)
C5 C6 C7 111.59(9)
C2 C7 C6 107.33(9)
C2 C7 C8 114.16(8)
C6 C7 C8 113.45(8)
C9 C8 C11 112.06(9)
C9 C8 C10 106.67(9)
C11 C8 C10 106.31(9)
C9 C8 C7 111.21(9)
C11 C8 C7 110.36(8)
C10 C8 C7 110.03(9)
C12 C11 C16 117.34(10)
C12 C11 C8 122.96(10)
C16 C11 C8 119.58(10)
C11 C12 C13 121.05(11)
C14 C13 C12 120.69(12)
C13 C14 C15 119.11(11)
C16 C15 C14 120.12(12)
C15 C16 C11 121.68(11)
N1 C17 C18 109.87(10)
N1 C17 C29 111.30(9)
C18 C17 C29 112.57(9)
C19 C18 C17 112.07(10)
C20 C19 C18 122.91(11)
C19 C20 C21 124.44(11)
N1 C21 C20 110.59(9)
N1 C21 C22 111.47(9)
C20 C21 C22 111.69(9)
C23 C22 C21 113.01(9)
O3 C23 C22 107.17(9)
O3 C23 C26 107.40(9)
C22 C23 C26 113.47(10)
O4 C24 O3 124.00(11)
O4 C24 C25 124.55(12)
O3 C24 C25 111.44(11)
C27 C26 C23 114.71(11)
C28 C27 C26 113.66(12)
C30 C29 C17 114.19(10)
O5 C30 C31 121.49(13)
O5 C30 C29 122.44(12)
C31 C30 C29 116.07(11)
C1 N1 C17 117.00(9)
C1 N1 C21 121.50(9)
C17 N1 C21 120.92(9)
C1 O1 C2 117.00(8)
C24 O3 C23 118.83(9)

loop_
_geom_bond_atom_site_label_1
_geom_bond_atom_site_label_2
_geom_bond_distance
C1 O2 1.2183(14)
C1 O1 1.3573(13)
C1 N1 1.3574(14)
C2 O1 1.4540(12)
C2 C3 1.5274(16)
C2 C7 1.5328(14)
C3 C4 1.5318(17)
C4 C5 1.5264(18)
C5 C6 1.5288(16)
C6 C7 1.5455(14)
C7 C8 1.5665(14)
C8 C9 1.5335(15)
C8 C11 1.5374(15)
C8 C10 1.5490(15)
C11 C12 1.3980(15)
C11 C16 1.4027(16)
C12 C13 1.4014(16)
C13 C14 1.384(2)
C14 C15 1.393(2)
C15 C16 1.3931(17)
C17 N1 1.4718(14)
C17 C18 1.5322(18)
C17 C29 1.5370(16)
C18 C19 1.499(2)
C19 C20 1.3282(17)
C20 C21 1.5052(15)
C21 N1 1.4719(14)
C21 C22 1.5451(15)
C22 C23 1.5242(16)
C23 O3 1.4652(14)
C23 C26 1.5280(17)
C24 O4 1.2057(15)
C24 O3 1.3430(14)
C24 C25 1.4990(18)
C26 C27 1.5269(19)
C27 C28 1.519(2)
C29 C30 1.5114(17)
C30 O5 1.2118(17)
C30 C31 1.5020(19)

loop_
_geom_torsion_atom_site_label_1
_geom_torsion_atom_site_label_2
_geom_torsion_atom_site_label_3
_geom_torsion_atom_site_label_4
_geom_torsion
O1 C2 C3 C4 -179.78(9)
C7 C2 C3 C4 -59.38(12)
C2 C3 C4 C5 55.91(13)
C3 C4 C5 C6 -55.54(13)
C4 C5 C6 C7 57.74(13)
O1 C2 C7 C6 177.38(8)
C3 C2 C7 C6 58.51(11)
O1 C2 C7 C8 -55.97(11)
C3 C2 C7 C8 -174.84(9)
C5 C6 C7 C2 -57.36(11)
C5 C6 C7 C8 175.58(9)
C2 C7 C8 C9 -49.20(12)
C6 C7 C8 C9 74.20(11)
C2 C7 C8 C11 75.82(11)
C6 C7 C8 C11 -160.79(9)
C2 C7 C8 C10 -167.17(9)
C6 C7 C8 C10 -43.77(12)
C9 C8 C11 C12 -0.75(14)
C10 C8 C11 C12 115.43(11)
C7 C8 C11 C12 -125.27(10)
C9 C8 C11 C16 -176.73(10)
C10 C8 C11 C16 -60.56(12)
C7 C8 C11 C16 58.74(13)
C16 C11 C12 C13 0.05(16)
C8 C11 C12 C13 -176.02(10)
C11 C12 C13 C14 0.00(18)
C12 C13 C14 C15 -0.34(19)
C13 C14 C15 C16 0.63(19)
C14 C15 C16 C11 -0.60(18)
C12 C11 C16 C15 0.25(16)
C8 C11 C16 C15 176.46(11)
N1 C17 C18 C19 -43.18(13)
C29 C17 C18 C19 81.47(12)
C17 C18 C19 C20 20.69(17)
C18 C19 C20 C21 0.54(19)
C19 C20 C21 N1 2.65(16)
C19 C20 C21 C22 -122.12(12)
N1 C21 C22 C23 169.02(9)
C20 C21 C22 C23 -66.70(12)
C21 C22 C23 O3 168.50(8)
C21 C22 C23 C26 -73.11(12)
O3 C23 C26 C27 -60.16(14)
C22 C23 C26 C27 -178.42(11)
C23 C26 C27 C28 -56.74(16)
N1 C17 C29 C30 -155.43(10)
C18 C17 C29 C30 80.71(13)
C17 C29 C30 O5 -7.51(18)
C17 C29 C30 C31 172.21(11)
O2 C1 N1 C17 2.95(16)
O1 C1 N1 C17 -177.70(9)
O2 C1 N1 C21 174.30(11)
O1 C1 N1 C21 -6.35(14)
C18 C17 N1 C1 -137.07(10)
C29 C17 N1 C1 97.55(12)
C18 C17 N1 C21 51.53(13)
C29 C17 N1 C21 -73.85(13)
C20 C21 N1 C1 158.56(10)
C22 C21 N1 C1 -76.55(12)
C20 C21 N1 C17 -30.43(13)
C22 C21 N1 C17 94.46(11)
O2 C1 O1 C2 -2.16(15)
N1 C1 O1 C2 178.48(9)
C3 C2 O1 C1 -109.13(10)
C7 C2 O1 C1 129.09(9)
O4 C24 O3 C23 2.62(18)
C25 C24 O3 C23 -176.68(11)
C22 C23 O3 C24 -112.13(11)
C26 C23 O3 C24 125.61(11)
